data_7000600
loop_
_publ_author_name
'Femoni, Cristina'
'Della Pergola, Roberto'
'Iapalucci, Maria Carmela'
'Kaswalder, Francesco'
'Ricc\`o, Mauro'
'Zacchini, Stefano'

_publ_section_title
;
 Copolymerization of Fe4Cu2C(CO)12 moieties with bidentate N-ligands:
 synthesis and crystal structure of the
 [Fe4Cu2(\m6-C)(CO)12(\m-bipy)]4&#x00B7;8THF square tetramer and the
 infinite [Fe4Cu2(\m6-C)(CO)12(\m-L--L)]\\infty zigzag chains
;
_journal_issue 9
_journal_name_full 'Dalton Transactions'
_journal_page_first 1509
_journal_page_last 1511
_journal_paper_doi 10.1039/b821639h
_journal_year 2009
_chemical_formula_sum 'C23 H8 Cu2 Fe4 N2 O12'
_chemical_formula_weight 854.79
_chemical_name_systematic
;
?
;
_space_group_IT_number 15
_symmetry_cell_setting monoclinic
_symmetry_space_group_name_Hall '-C 2yc'
_symmetry_space_group_name_H-M 'C 1 2/c 1'
_atom_sites_solution_hydrogens geom
_atom_sites_solution_primary direct
_atom_sites_solution_secondary difmap
_audit_creation_method SHELXL-97
_cell_angle_alpha 90.00
_cell_angle_beta 100.3080(10)
_cell_angle_gamma 90.00
_cell_formula_units_Z 4
_cell_length_a 12.8908(8)
_cell_length_b 12.4231(7)
_cell_length_c 17.3878(10)
_cell_measurement_reflns_used 4950
_cell_measurement_temperature 296(2)
_cell_measurement_theta_max 28.4395
_cell_measurement_theta_min 2.295
_cell_volume 2739.6(3)
_computing_cell_refinement 'BRUKER AXS PROGRAMS'
_computing_data_collection 'BRUKER AXS PROGRAMS'
_computing_data_reduction 'BRUKER AXS PROGRAMS'
_computing_structure_refinement 'SHELXL-97 (Sheldrick, 1997)'
_computing_structure_solution 'SHELXS-97 (Sheldrick, 1990)'
_diffrn_ambient_temperature 296(2)
_diffrn_measured_fraction_theta_full 0.999
_diffrn_measured_fraction_theta_max 0.999
_diffrn_measurement_device_type 'CCD AREA DETECTOR'
_diffrn_measurement_method 'OMEGA SCANS'
_diffrn_radiation_monochromator graphite
_diffrn_radiation_source 'fine-focus sealed tube'
_diffrn_radiation_type MoK\a
_diffrn_radiation_wavelength 0.71073
_diffrn_reflns_av_R_equivalents 0.0467
_diffrn_reflns_av_sigmaI/netI 0.0379
_diffrn_reflns_limit_h_max 16
_diffrn_reflns_limit_h_min -16
_diffrn_reflns_limit_k_max 16
_diffrn_reflns_limit_k_min -16
_diffrn_reflns_limit_l_max 22
_diffrn_reflns_limit_l_min -22
_diffrn_reflns_number 15467
_diffrn_reflns_theta_full 27.50
_diffrn_reflns_theta_max 27.50
_diffrn_reflns_theta_min 2.29
_exptl_absorpt_coefficient_mu 3.653
_exptl_absorpt_correction_T_max 0.8384
_exptl_absorpt_correction_T_min 0.6683
_exptl_absorpt_correction_type empirical
_exptl_crystal_colour BLACK
_exptl_crystal_density_diffrn 2.072
_exptl_crystal_density_method 'not measured'
_exptl_crystal_description PRISMATIC
_exptl_crystal_F_000 1672
_exptl_crystal_size_max 0.12
_exptl_crystal_size_mid 0.10
_exptl_crystal_size_min 0.05
_refine_diff_density_max 0.348
_refine_diff_density_min -0.365
_refine_diff_density_rms 0.078
_refine_ls_extinction_method none
_refine_ls_goodness_of_fit_ref 1.023
_refine_ls_hydrogen_treatment constr
_refine_ls_matrix_type full
_refine_ls_number_parameters 250
_refine_ls_number_reflns 3160
_refine_ls_number_restraints 192
_refine_ls_restrained_S_all 0.995
_refine_ls_R_factor_all 0.0595
_refine_ls_R_factor_gt 0.0310
_refine_ls_shift/su_max 0.000
_refine_ls_shift/su_mean 0.000
_refine_ls_structure_factor_coef Fsqd
_refine_ls_weighting_details 'calc w=1/[\s^2^(Fo^2^)+(0.0264P)^2^+0.8705P] where P=(Fo^2^+2Fc^2^)/3'
_refine_ls_weighting_scheme calc
_refine_ls_wR_factor_gt 0.0573
_refine_ls_wR_factor_ref 0.0666
_reflns_number_gt 2203
_reflns_number_total 3160
_reflns_threshold_expression >2sigma(I)
_cod_data_source_file b821639h.txt
_cod_data_source_block prova
_cod_depositor_comments
;
The following automatic conversions were performed:
'_symmetry_cell_setting' value 'MONOCLINIC' changed to 'monoclinic'
according to '/home/saulius/struct/CIF-dictionaries/cif_core.dic'
dictionary named 'cif_core.dic' version 2.4.1 from
2010-06-29.

'_exptl_absorpt_correction_type' value 'EMPIRICAL' changed to
'empirical' according to
'/home/saulius/struct/CIF-dictionaries/cif_core.dic' dictionary named
'cif_core.dic' version 2.4.1 from
2010-06-29.

'_refine_ls_hydrogen_treatment' value 'CONSTR' changed to
'constr' according to '/home/saulius/struct/CIF-dictionaries/cif_core.dic'
dictionary named 'cif_core.dic' version 2.4.1 from 2010-06-29.

Automatic conversion script
Id: cif_fix_enum 1527 2010-12-29 10:47:43Z saulius 
;
_cod_original_sg_symbol_H-M C2/C
_cod_database_code 7000600

loop_
_symmetry_equiv_pos_as_xyz
'x, y, z'
'-x, y, -z+1/2'
'x+1/2, y+1/2, z'
'-x+1/2, y+1/2, -z+1/2'
'-x, -y, -z'
'x, -y, z-1/2'
'-x+1/2, -y+1/2, -z'
'x+1/2, -y+1/2, z-1/2'

loop_
_atom_site_label
_atom_site_type_symbol
_atom_site_fract_x
_atom_site_fract_y
_atom_site_fract_z
_atom_site_U_iso_or_equiv
_atom_site_adp_type
_atom_site_occupancy
_atom_site_symmetry_multiplicity
_atom_site_calc_flag
_atom_site_refinement_flags
_atom_site_disorder_assembly
_atom_site_disorder_group
Fe1 Fe 0.14753(3) 0.02385(3) 0.27320(2) 0.02887(11) Uani 1 1 d . . .
Fe2 Fe -0.00411(3) -0.08990(3) 0.32402(2) 0.02894(12) Uani 1 1 d . . .
Cu1 Cu -0.00042(3) 0.13164(3) 0.32809(2) 0.03809(12) Uani 1 1 d . . .
C1 C 0.2455(3) -0.0784(3) 0.2729(2) 0.0446(9) Uani 1 1 d . . .
O1 O 0.3099(2) -0.1410(2) 0.27039(18) 0.0747(9) Uani 1 1 d . A .
C2 C 0.2033(2) 0.1028(3) 0.20498(19) 0.0384(8) Uani 1 1 d . . .
O2 O 0.24998(19) 0.1428(2) 0.16278(15) 0.0596(7) Uani 1 1 d . A .
C3 C 0.2081(3) 0.0947(3) 0.3594(2) 0.0490(9) Uani 1 1 d . . .
O3 O 0.2521(2) 0.1356(3) 0.41414(17) 0.0850(10) Uani 1 1 d . A .
C4 C -0.0668(3) -0.0514(3) 0.4030(2) 0.0491(9) Uani 1 1 d . . .
O4 O -0.1107(2) -0.0344(3) 0.45377(16) 0.0805(9) Uani 1 1 d . A .
C5 C -0.0569(3) -0.2223(3) 0.3114(2) 0.0521(9) Uani 1 1 d . . .
O5 O -0.0867(2) -0.3093(2) 0.30880(19) 0.0878(10) Uani 1 1 d . A .
C6 C 0.1155(3) -0.1305(3) 0.38416(19) 0.0369(8) Uani 1 1 d . . .
O6 O 0.18618(19) -0.1612(2) 0.42855(14) 0.0524(7) Uani 1 1 d . A .
C7 C 0.0000 0.0260(3) 0.2500 0.0256(8) Uani 1 2 d S . .
N1 N -0.0038(16) 0.2592(10) 0.3936(11) 0.033(3) Uani 0.60(3) 1 d PDU A 1
C8 C 0.0758(10) 0.3338(9) 0.3927(8) 0.043(3) Uani 0.60(3) 1 d PDU A 1
H8 H 0.1288 0.3191 0.3643 0.052 Uiso 0.60(3) 1 calc PR A 1
C9 C 0.0776(10) 0.4282(8) 0.4326(8) 0.044(3) Uani 0.60(3) 1 d PDU A 1
H9 H 0.1260 0.4810 0.4252 0.053 Uiso 0.60(3) 1 calc PR A 1
C10 C 0.0102(12) 0.4472(11) 0.4832(9) 0.028(3) Uani 0.60(3) 1 d PDU . 1
C11 C -0.0676(12) 0.3689(12) 0.4866(9) 0.033(3) Uani 0.60(3) 1 d PDU A 1
H11 H -0.1191 0.3801 0.5170 0.039 Uiso 0.60(3) 1 calc PR A 1
C12 C -0.0663(11) 0.2753(11) 0.4443(9) 0.032(3) Uani 0.60(3) 1 d PDU A 1
H12 H -0.1124 0.2205 0.4521 0.038 Uiso 0.60(3) 1 calc PR A 1
N10 N 0.014(3) 0.2517(15) 0.3955(16) 0.034(5) Uani 0.40(3) 1 d PDU A 2
C80 C 0.0405(18) 0.3504(13) 0.3683(10) 0.046(4) Uani 0.40(3) 1 d PDU A 2
H80 H 0.0603 0.3523 0.3194 0.055 Uiso 0.40(3) 1 calc PR A 2
C90 C 0.0396(17) 0.4458(13) 0.4074(11) 0.046(4) Uani 0.40(3) 1 d PDU A 2
H90 H 0.0733 0.5060 0.3917 0.055 Uiso 0.40(3) 1 calc PR A 2
C100 C -0.0114(17) 0.4522(16) 0.4702(12) 0.020(4) Uani 0.40(3) 1 d PDU . 2
C110 C -0.0459(19) 0.3532(17) 0.4947(12) 0.032(4) Uani 0.40(3) 1 d PDU A 2
H110 H -0.0727 0.3501 0.5408 0.038 Uiso 0.40(3) 1 calc PR A 2
C120 C -0.0410(18) 0.2605(15) 0.4524(13) 0.029(4) Uani 0.40(3) 1 d PDU A 2
H120 H -0.0786 0.2008 0.4644 0.035 Uiso 0.40(3) 1 calc PR A 2

loop_
_atom_site_aniso_label
_atom_site_aniso_U_11
_atom_site_aniso_U_22
_atom_site_aniso_U_33
_atom_site_aniso_U_23
_atom_site_aniso_U_13
_atom_site_aniso_U_12
Fe1 0.0281(2) 0.0288(2) 0.0304(2) 0.0004(2) 0.00716(17) -0.0007(2)
Fe2 0.0339(2) 0.0284(3) 0.0258(2) 0.00438(18) 0.00873(18) -0.00097(19)
Cu1 0.0490(3) 0.0305(2) 0.0374(2) -0.01132(18) 0.01488(19) -0.00258(18)
C1 0.046(2) 0.049(2) 0.041(2) 0.0121(17) 0.0169(16) 0.0038(18)
O1 0.0648(19) 0.076(2) 0.092(2) 0.0227(17) 0.0388(17) 0.0386(16)
C2 0.0348(18) 0.038(2) 0.041(2) 0.0020(15) 0.0034(15) -0.0033(15)
O2 0.0514(16) 0.0651(18) 0.0663(18) 0.0226(14) 0.0214(14) -0.0112(13)
C3 0.039(2) 0.063(3) 0.045(2) -0.0055(19) 0.0092(17) -0.0080(18)
O3 0.067(2) 0.119(3) 0.064(2) -0.0380(19) -0.0023(16) -0.0195(18)
C4 0.051(2) 0.063(3) 0.034(2) 0.0133(17) 0.0102(17) 0.0096(18)
O4 0.088(2) 0.116(3) 0.0479(17) 0.0121(17) 0.0392(16) 0.0265(19)
C5 0.052(2) 0.053(3) 0.048(2) 0.0062(19) 0.0029(17) -0.013(2)
O5 0.102(2) 0.0514(19) 0.104(3) 0.0077(18) 0.0017(19) -0.0411(18)
C6 0.040(2) 0.041(2) 0.0322(18) 0.0038(15) 0.0154(15) 0.0016(16)
O6 0.0436(14) 0.0698(18) 0.0439(15) 0.0188(13) 0.0081(12) 0.0096(13)
C7 0.030(2) 0.023(2) 0.024(2) 0.000 0.0068(16) 0.000
N1 0.035(7) 0.019(4) 0.046(5) -0.016(4) 0.010(4) -0.005(4)
C8 0.043(5) 0.040(4) 0.055(6) -0.016(4) 0.029(5) -0.003(4)
C9 0.047(6) 0.039(4) 0.054(6) -0.015(4) 0.031(5) -0.010(4)
C10 0.028(7) 0.027(5) 0.028(5) -0.002(3) -0.004(5) -0.002(4)
C11 0.034(5) 0.024(5) 0.042(6) -0.011(4) 0.009(4) 0.005(5)
C12 0.028(5) 0.032(6) 0.038(5) -0.006(4) 0.012(4) 0.003(4)
N10 0.031(8) 0.046(9) 0.031(7) -0.002(5) 0.024(6) 0.008(5)
C80 0.062(10) 0.044(7) 0.033(7) -0.012(5) 0.017(7) -0.015(6)
C90 0.059(9) 0.030(6) 0.051(8) -0.010(5) 0.019(7) -0.015(6)
C100 0.013(7) 0.028(7) 0.017(6) -0.004(5) -0.004(6) 0.003(5)
C110 0.043(9) 0.035(8) 0.020(5) 0.006(5) 0.010(6) 0.018(6)
C120 0.038(10) 0.013(5) 0.035(7) 0.000(4) 0.006(7) 0.006(6)

loop_
_atom_type_symbol
_atom_type_description
_atom_type_scat_dispersion_real
_atom_type_scat_dispersion_imag
_atom_type_scat_source
C C 0.0033 0.0016 'International Tables Vol C Tables 4.2.6.8 and 6.1.1.4'
H H 0.0000 0.0000 'International Tables Vol C Tables 4.2.6.8 and 6.1.1.4'
N N 0.0061 0.0033 'International Tables Vol C Tables 4.2.6.8 and 6.1.1.4'
O O 0.0106 0.0060 'International Tables Vol C Tables 4.2.6.8 and 6.1.1.4'
Fe Fe 0.3463 0.8444 'International Tables Vol C Tables 4.2.6.8 and 6.1.1.4'
Cu Cu 0.3201 1.2651 'International Tables Vol C Tables 4.2.6.8 and 6.1.1.4'

loop_
_geom_angle_atom_site_label_1
_geom_angle_atom_site_label_2
_geom_angle_atom_site_label_3
_geom_angle
_geom_angle_site_symmetry_1
_geom_angle_site_symmetry_3
_geom_angle_publ_flag
C2 Fe1 C1 91.13(14) . . ?
C2 Fe1 C3 96.83(15) . . ?
C1 Fe1 C3 98.55(17) . . ?
C2 Fe1 C7 111.28(12) . . ?
C1 Fe1 C7 134.33(17) . . ?
C3 Fe1 C7 116.54(13) . . ?
C2 Fe1 Cu1 111.31(11) . . ?
C1 Fe1 Cu1 156.10(10) . . ?
C3 Fe1 Cu1 71.57(11) . . ?
C7 Fe1 Cu1 45.59(8) . . ?
C2 Fe1 Fe2 100.68(10) . 2 ?
C1 Fe1 Fe2 91.81(12) . 2 ?
C3 Fe1 Fe2 159.45(11) . 2 ?
C7 Fe1 Fe2 46.43(9) . 2 ?
Cu1 Fe1 Fe2 91.950(18) . 2 ?
C2 Fe1 Fe2 155.53(10) . . ?
C1 Fe1 Fe2 100.54(11) . . ?
C3 Fe1 Fe2 102.53(11) . . ?
C7 Fe1 Fe2 46.17(9) . . ?
Cu1 Fe1 Fe2 62.184(15) . . ?
Fe2 Fe1 Fe2 57.899(19) 2 . ?
C2 Fe1 Cu1 67.28(10) . 2 ?
C1 Fe1 Cu1 139.68(11) . 2 ?
C3 Fe1 Cu1 116.86(12) . 2 ?
C7 Fe1 Cu1 44.35(8) . 2 ?
Cu1 Fe1 Cu1 61.106(18) . 2 ?
Fe2 Fe1 Cu1 61.614(16) 2 2 ?
Fe2 Fe1 Cu1 90.455(18) . 2 ?
C6 Fe2 C5 94.74(16) . . ?
C6 Fe2 C4 95.06(15) . . ?
C5 Fe2 C4 97.28(17) . . ?
C6 Fe2 C7 118.58(10) . . ?
C5 Fe2 C7 131.36(14) . . ?
C4 Fe2 C7 112.53(14) . . ?
C6 Fe2 Fe2 113.53(10) . 2 ?
C5 Fe2 Fe2 87.75(12) . 2 ?
C4 Fe2 Fe2 150.52(11) . 2 ?
C7 Fe2 Fe2 47.97(8) . 2 ?
C6 Fe2 Fe1 162.21(10) . 2 ?
C5 Fe2 Fe1 101.83(12) . 2 ?
C4 Fe2 Fe1 89.30(11) . 2 ?
C7 Fe2 Fe1 44.424(12) . 2 ?
Fe2 Fe2 Fe1 61.280(17) 2 2 ?
C6 Fe2 Fe1 74.74(10) . . ?
C5 Fe2 Fe1 136.97(12) . . ?
C4 Fe2 Fe1 124.78(13) . . ?
C7 Fe2 Fe1 44.182(12) . . ?
Fe2 Fe2 Fe1 60.822(16) 2 . ?
Fe1 Fe2 Fe1 88.60(2) 2 . ?
C6 Fe2 Cu1 105.05(11) . . ?
C5 Fe2 Cu1 158.76(12) . . ?
C4 Fe2 Cu1 73.72(12) . . ?
C7 Fe2 Cu1 43.29(8) . . ?
Fe2 Fe2 Cu1 91.259(12) 2 . ?
Fe1 Fe2 Cu1 59.665(16) 2 . ?
Fe1 Fe2 Cu1 58.158(15) . . ?
N10 Cu1 C7 169.6(6) . . ?
N10 Cu1 N1 7.1(17) . . ?
C7 Cu1 N1 169.8(6) . . ?
N10 Cu1 Fe1 128.8(10) . . ?
C7 Cu1 Fe1 45.071(13) . . ?
N1 Cu1 Fe1 135.5(5) . . ?
N10 Cu1 Fe1 141.1(11) . 2 ?
C7 Cu1 Fe1 43.857(12) . 2 ?
N1 Cu1 Fe1 134.0(7) . 2 ?
Fe1 Cu1 Fe1 88.922(19) . 2 ?
N10 Cu1 Cu1 127.1(7) . 2 ?
C7 Cu1 Cu1 44.00(9) . 2 ?
N1 Cu1 Cu1 125.9(5) . 2 ?
Fe1 Cu1 Cu1 60.474(15) . 2 ?
Fe1 Cu1 Cu1 58.419(16) 2 2 ?
N10 Cu1 Fe2 143.7(8) . . ?
C7 Cu1 Fe2 44.71(9) . . ?
N1 Cu1 Fe2 145.3(5) . . ?
Fe1 Cu1 Fe2 59.657(15) . . ?
Fe1 Cu1 Fe2 58.721(15) 2 . ?
Cu1 Cu1 Fe2 88.705(12) 2 . ?
O1 C1 Fe1 177.0(3) . . ?
O2 C2 Fe1 170.4(3) . . ?
O3 C3 Fe1 175.6(4) . . ?
O4 C4 Fe2 174.7(4) . . ?
O5 C5 Fe2 174.9(4) . . ?
O6 C6 Fe2 172.5(3) . . ?
Fe1 C7 Fe1 178.4(2) 2 . ?
Fe1 C7 Cu1 91.79(9) 2 . ?
Fe1 C7 Cu1 89.34(8) . . ?
Fe1 C7 Cu1 89.34(8) 2 2 ?
Fe1 C7 Cu1 91.79(9) . 2 ?
Cu1 C7 Cu1 91.99(17) . 2 ?
Fe1 C7 Fe2 89.65(9) 2 2 ?
Fe1 C7 Fe2 89.14(9) . 2 ?
Cu1 C7 Fe2 175.77(15) . 2 ?
Cu1 C7 Fe2 92.00(2) 2 2 ?
Fe1 C7 Fe2 89.14(9) 2 . ?
Fe1 C7 Fe2 89.65(9) . . ?
Cu1 C7 Fe2 92.00(2) . . ?
Cu1 C7 Fe2 175.77(15) 2 . ?
Fe2 C7 Fe2 84.05(16) 2 . ?
C12 N1 C8 116.9(9) . . ?
C12 N1 Cu1 126.5(8) . . ?
C8 N1 Cu1 116.2(9) . . ?
C9 C8 N1 121.1(8) . . ?
C9 C8 H8 119.5 . . ?
N1 C8 H8 119.5 . . ?
C10 C9 C8 121.5(8) . . ?
C10 C9 H9 119.2 . . ?
C8 C9 H9 119.2 . . ?
C9 C10 C11 116.7(9) . . ?
C9 C10 C10 125.9(14) . 5_566 ?
C11 C10 C10 114.8(15) . 5_566 ?
C10 C11 C12 119.0(10) . . ?
C10 C11 H11 120.5 . . ?
C12 C11 H11 120.5 . . ?
N1 C12 C11 123.7(10) . . ?
N1 C12 H12 118.2 . . ?
C11 C12 H12 118.2 . . ?
C120 N10 C80 112.4(15) . . ?
C120 N10 Cu1 121.5(14) . . ?
C80 N10 Cu1 119.6(15) . . ?
C90 C80 N10 125.1(13) . . ?
C90 C80 H80 117.4 . . ?
N10 C80 H80 117.4 . . ?
C80 C90 C100 119.6(12) . . ?
C80 C90 H90 120.2 . . ?
C100 C90 H90 120.2 . . ?
C100 C100 C90 120.6(19) 5_566 . ?
C100 C100 C110 120(2) 5_566 . ?
C90 C100 C110 114.4(13) . . ?
C120 C110 C100 121.8(14) . . ?
C120 C110 H110 119.1 . . ?
C100 C110 H110 119.1 . . ?
N10 C120 C110 123.5(14) . . ?
N10 C120 H120 118.3 . . ?
C110 C120 H120 118.3 . . ?

loop_
_geom_bond_atom_site_label_1
_geom_bond_atom_site_label_2
_geom_bond_distance
_geom_bond_site_symmetry_2
_geom_bond_publ_flag
Fe1 C2 1.786(3) . ?
Fe1 C1 1.792(4) . ?
Fe1 C3 1.791(4) . ?
Fe1 C7 1.8724(4) . ?
Fe1 Cu1 2.6445(6) . ?
Fe1 Fe2 2.6747(6) 2 ?
Fe1 Fe2 2.6865(6) . ?
Fe1 Cu1 2.7011(6) 2 ?
Fe2 C6 1.774(4) . ?
Fe2 C5 1.778(4) . ?
Fe2 C4 1.779(4) . ?
Fe2 C7 1.938(3) . ?
Fe2 Fe2 2.5950(8) 2 ?
Fe2 Fe1 2.6747(6) 2 ?
Fe2 Cu1 2.7532(6) . ?
Cu1 N10 1.886(18) . ?
Cu1 C7 1.889(3) . ?
Cu1 N1 1.957(11) . ?
Cu1 Fe1 2.7011(6) 2 ?
Cu1 Cu1 2.7178(8) 2 ?
C1 O1 1.145(4) . ?
C2 O2 1.142(3) . ?
C3 O3 1.138(4) . ?
C4 O4 1.151(4) . ?
C5 O5 1.145(4) . ?
C6 O6 1.149(4) . ?
C7 Fe1 1.8724(4) 2 ?
C7 Cu1 1.889(3) 2 ?
C7 Fe2 1.938(3) 2 ?
N1 C12 1.312(9) . ?
N1 C8 1.384(11) . ?
C8 C9 1.361(8) . ?
C8 H8 0.9300 . ?
C9 C10 1.363(9) . ?
C9 H9 0.9300 . ?
C10 C11 1.406(10) . ?
C10 C10 1.48(3) 5_566 ?
C11 C12 1.377(9) . ?
C11 H11 0.9300 . ?
C12 H12 0.9300 . ?
N10 C120 1.323(12) . ?
N10 C80 1.377(15) . ?
C80 C90 1.368(12) . ?
C80 H80 0.9300 . ?
C90 C100 1.373(12) . ?
C90 H90 0.9300 . ?
C100 C100 1.57(4) 5_566 ?
C100 C110 1.399(14) . ?
C110 C120 1.374(12) . ?
C110 H110 0.9300 . ?
C120 H120 0.9300 . ?

loop_
_geom_torsion_atom_site_label_1
_geom_torsion_atom_site_label_2
_geom_torsion_atom_site_label_3
_geom_torsion_atom_site_label_4
_geom_torsion
_geom_torsion_site_symmetry_1
_geom_torsion_site_symmetry_2
_geom_torsion_site_symmetry_3
_geom_torsion_site_symmetry_4
_geom_torsion_publ_flag
C2 Fe1 Fe2 C6 160.5(3) . . . . ?
C1 Fe1 Fe2 C6 43.31(16) . . . . ?
C3 Fe1 Fe2 C6 -58.01(16) . . . . ?
C7 Fe1 Fe2 C6 -172.92(16) . . . . ?
Cu1 Fe1 Fe2 C6 -119.10(11) . . . . ?
Fe2 Fe1 Fe2 C6 128.79(11) 2 . . . ?
Cu1 Fe1 Fe2 C6 -175.70(11) 2 . . . ?
C2 Fe1 Fe2 C5 80.1(3) . . . . ?
C1 Fe1 Fe2 C5 -37.1(2) . . . . ?
C3 Fe1 Fe2 C5 -138.4(2) . . . . ?
C7 Fe1 Fe2 C5 106.7(2) . . . . ?
Cu1 Fe1 Fe2 C5 160.50(18) . . . . ?
Fe2 Fe1 Fe2 C5 48.39(17) 2 . . . ?
Cu1 Fe1 Fe2 C5 103.90(18) 2 . . . ?
C2 Fe1 Fe2 C4 -114.0(3) . . . . ?
C1 Fe1 Fe2 C4 128.83(18) . . . . ?
C3 Fe1 Fe2 C4 27.51(19) . . . . ?
C7 Fe1 Fe2 C4 -87.41(18) . . . . ?
Cu1 Fe1 Fe2 C4 -33.59(14) . . . . ?
Fe2 Fe1 Fe2 C4 -145.70(14) 2 . . . ?
Cu1 Fe1 Fe2 C4 -90.18(14) 2 . . . ?
C2 Fe1 Fe2 C7 -26.6(3) . . . . ?
C1 Fe1 Fe2 C7 -143.77(16) . . . . ?
C3 Fe1 Fe2 C7 114.91(17) . . . . ?
Cu1 Fe1 Fe2 C7 53.82(11) . . . . ?
Fe2 Fe1 Fe2 C7 -58.29(11) 2 . . . ?
Cu1 Fe1 Fe2 C7 -2.78(11) 2 . . . ?
C2 Fe1 Fe2 Fe2 31.7(3) . . . 2 ?
C1 Fe1 Fe2 Fe2 -85.48(12) . . . 2 ?
C3 Fe1 Fe2 Fe2 173.20(13) . . . 2 ?
C7 Fe1 Fe2 Fe2 58.29(11) . . . 2 ?
Cu1 Fe1 Fe2 Fe2 112.11(2) . . . 2 ?
Cu1 Fe1 Fe2 Fe2 55.513(16) 2 . . 2 ?
C2 Fe1 Fe2 Fe1 -25.8(3) . . . 2 ?
C1 Fe1 Fe2 Fe1 -143.00(12) . . . 2 ?
C3 Fe1 Fe2 Fe1 115.67(12) . . . 2 ?
C7 Fe1 Fe2 Fe1 0.76(11) . . . 2 ?
Cu1 Fe1 Fe2 Fe1 54.583(15) . . . 2 ?
Fe2 Fe1 Fe2 Fe1 -57.53(2) 2 . . 2 ?
Cu1 Fe1 Fe2 Fe1 -2.015(17) 2 . . 2 ?
C2 Fe1 Fe2 Cu1 -80.4(3) . . . . ?
C1 Fe1 Fe2 Cu1 162.41(12) . . . . ?
C3 Fe1 Fe2 Cu1 61.09(12) . . . . ?
C7 Fe1 Fe2 Cu1 -53.82(11) . . . . ?
Fe2 Fe1 Fe2 Cu1 -112.110(20) 2 . . . ?
Cu1 Fe1 Fe2 Cu1 -56.597(19) 2 . . . ?
C2 Fe1 Cu1 N10 -69.3(11) . . . . ?
C1 Fe1 Cu1 N10 89.5(11) . . . . ?
C3 Fe1 Cu1 N10 21.0(11) . . . . ?
C7 Fe1 Cu1 N10 -168.7(11) . . . . ?
Fe2 Fe1 Cu1 N10 -171.6(11) 2 . . . ?
Fe2 Fe1 Cu1 N10 136.7(11) . . . . ?
Cu1 Fe1 Cu1 N10 -115.8(11) 2 . . . ?
C2 Fe1 Cu1 C7 99.39(16) . . . . ?
C1 Fe1 Cu1 C7 -101.8(3) . . . . ?
C3 Fe1 Cu1 C7 -170.35(18) . . . . ?
Fe2 Fe1 Cu1 C7 -2.86(12) 2 . . . ?
Fe2 Fe1 Cu1 C7 -54.60(12) . . . . ?
Cu1 Fe1 Cu1 C7 52.94(12) 2 . . . ?
C2 Fe1 Cu1 N1 -66.2(9) . . . . ?
C1 Fe1 Cu1 N1 92.7(9) . . . . ?
C3 Fe1 Cu1 N1 24.1(9) . . . . ?
C7 Fe1 Cu1 N1 -165.6(9) . . . . ?
Fe2 Fe1 Cu1 N1 -168.4(8) 2 . . . ?
Fe2 Fe1 Cu1 N1 139.8(8) . . . . ?
Cu1 Fe1 Cu1 N1 -112.6(8) 2 . . . ?
C2 Fe1 Cu1 Fe1 100.21(11) . . . 2 ?
C1 Fe1 Cu1 Fe1 -100.9(3) . . . 2 ?
C3 Fe1 Cu1 Fe1 -169.53(13) . . . 2 ?
C7 Fe1 Cu1 Fe1 0.81(12) . . . 2 ?
Fe2 Fe1 Cu1 Fe1 -2.048(18) 2 . . 2 ?
Fe2 Fe1 Cu1 Fe1 -53.793(15) . . . 2 ?
Cu1 Fe1 Cu1 Fe1 53.75(2) 2 . . 2 ?
C2 Fe1 Cu1 Cu1 46.46(11) . . . 2 ?
C1 Fe1 Cu1 Cu1 -154.7(3) . . . 2 ?
C3 Fe1 Cu1 Cu1 136.72(13) . . . 2 ?
C7 Fe1 Cu1 Cu1 -52.94(12) . . . 2 ?
Fe2 Fe1 Cu1 Cu1 -55.798(15) 2 . . 2 ?
Fe2 Fe1 Cu1 Cu1 -107.543(19) . . . 2 ?
C2 Fe1 Cu1 Fe2 154.00(11) . . . . ?
C1 Fe1 Cu1 Fe2 -47.2(3) . . . . ?
C3 Fe1 Cu1 Fe2 -115.74(13) . . . . ?
C7 Fe1 Cu1 Fe2 54.60(12) . . . . ?
Fe2 Fe1 Cu1 Fe2 51.745(19) 2 . . . ?
Cu1 Fe1 Cu1 Fe2 107.543(19) 2 . . . ?
C6 Fe2 Cu1 N10 -54.6(17) . . . . ?
C5 Fe2 Cu1 N10 103.6(17) . . . . ?
C4 Fe2 Cu1 N10 36.4(17) . . . . ?
C7 Fe2 Cu1 N10 -170.5(17) . . . . ?
Fe2 Fe2 Cu1 N10 -169.4(17) 2 . . . ?
Fe1 Fe2 Cu1 N10 135.4(17) 2 . . . ?
Fe1 Fe2 Cu1 N10 -115.4(17) . . . . ?
C6 Fe2 Cu1 C7 115.91(10) . . . . ?
C5 Fe2 Cu1 C7 -85.9(3) . . . . ?
C4 Fe2 Cu1 C7 -153.13(12) . . . . ?
Fe2 Fe2 Cu1 C7 1.111(14) 2 . . . ?
Fe1 Fe2 Cu1 C7 -54.156(15) 2 . . . ?
Fe1 Fe2 Cu1 C7 55.119(15) . . . . ?
C6 Fe2 Cu1 N1 -66.5(11) . . . . ?
C5 Fe2 Cu1 N1 91.7(11) . . . . ?
C4 Fe2 Cu1 N1 24.5(11) . . . . ?
C7 Fe2 Cu1 N1 177.6(11) . . . . ?
Fe2 Fe2 Cu1 N1 178.7(11) 2 . . . ?
Fe1 Fe2 Cu1 N1 123.5(11) 2 . . . ?
Fe1 Fe2 Cu1 N1 -127.3(11) . . . . ?
C6 Fe2 Cu1 Fe1 60.79(10) . . . . ?
C5 Fe2 Cu1 Fe1 -141.0(3) . . . . ?
C4 Fe2 Cu1 Fe1 151.75(12) . . . . ?
C7 Fe2 Cu1 Fe1 -55.119(15) . . . . ?
Fe2 Fe2 Cu1 Fe1 -54.01(2) 2 . . . ?
Fe1 Fe2 Cu1 Fe1 -109.275(17) 2 . . . ?
C6 Fe2 Cu1 Fe1 170.07(10) . . . 2 ?
C5 Fe2 Cu1 Fe1 -31.8(3) . . . 2 ?
C4 Fe2 Cu1 Fe1 -98.98(12) . . . 2 ?
C7 Fe2 Cu1 Fe1 54.156(15) . . . 2 ?
Fe2 Fe2 Cu1 Fe1 55.27(2) 2 . . 2 ?
Fe1 Fe2 Cu1 Fe1 109.275(17) . . . 2 ?
C6 Fe2 Cu1 Cu1 116.88(10) . . . 2 ?
C5 Fe2 Cu1 Cu1 -85.0(3) . . . 2 ?
C4 Fe2 Cu1 Cu1 -152.17(12) . . . 2 ?
C7 Fe2 Cu1 Cu1 0.967(12) . . . 2 ?
Fe2 Fe2 Cu1 Cu1 2.08(3) 2 . . 2 ?
Fe1 Fe2 Cu1 Cu1 -53.189(19) 2 . . 2 ?
Fe1 Fe2 Cu1 Cu1 56.086(18) . . . 2 ?
C2 Fe1 C1 O1 0(7) . . . . ?
C3 Fe1 C1 O1 -97(7) . . . . ?
C7 Fe1 C1 O1 122(7) . . . . ?
Cu1 Fe1 C1 O1 -161(7) . . . . ?
Fe2 Fe1 C1 O1 101(7) 2 . . . ?
Fe2 Fe1 C1 O1 158(7) . . . . ?
Cu1 Fe1 C1 O1 55(7) 2 . . . ?
C1 Fe1 C2 O2 -6.7(18) . . . . ?
C3 Fe1 C2 O2 92.1(18) . . . . ?
C7 Fe1 C2 O2 -145.9(18) . . . . ?
Cu1 Fe1 C2 O2 164.9(18) . . . . ?
Fe2 Fe1 C2 O2 -98.7(18) 2 . . . ?
Fe2 Fe1 C2 O2 -125.7(17) . . . . ?
Cu1 Fe1 C2 O2 -151.6(18) 2 . . . ?
C2 Fe1 C3 O3 -84(5) . . . . ?
C1 Fe1 C3 O3 8(5) . . . . ?
C7 Fe1 C3 O3 158(5) . . . . ?
Cu1 Fe1 C3 O3 166(5) . . . . ?
Fe2 Fe1 C3 O3 128(5) 2 . . . ?
Fe2 Fe1 C3 O3 111(5) . . . . ?
Cu1 Fe1 C3 O3 -152(5) 2 . . . ?
C6 Fe2 C4 O4 -94(4) . . . . ?
C5 Fe2 C4 O4 1(4) . . . . ?
C7 Fe2 C4 O4 142(3) . . . . ?
Fe2 Fe2 C4 O4 99(3) 2 . . . ?
Fe1 Fe2 C4 O4 103(4) 2 . . . ?
Fe1 Fe2 C4 O4 -169(3) . . . . ?
Cu1 Fe2 C4 O4 161(4) . . . . ?
C6 Fe2 C5 O5 30(4) . . . . ?
C4 Fe2 C5 O5 -66(4) . . . . ?
C7 Fe2 C5 O5 166(4) . . . . ?
Fe2 Fe2 C5 O5 144(4) 2 . . . ?
Fe1 Fe2 C5 O5 -156(4) 2 . . . ?
Fe1 Fe2 C5 O5 103(4) . . . . ?
Cu1 Fe2 C5 O5 -129(4) . . . . ?
C5 Fe2 C6 O6 -59(2) . . . . ?
C4 Fe2 C6 O6 39(2) . . . . ?
C7 Fe2 C6 O6 158(2) . . . . ?
Fe2 Fe2 C6 O6 -149(2) 2 . . . ?
Fe1 Fe2 C6 O6 142(2) 2 . . . ?
Fe1 Fe2 C6 O6 163(2) . . . . ?
Cu1 Fe2 C6 O6 113(2) . . . . ?
C2 Fe1 C7 Fe1 126.51(12) . . . 2 ?
C1 Fe1 C7 Fe1 12.30(15) . . . 2 ?
C3 Fe1 C7 Fe1 -123.78(15) . . . 2 ?
Cu1 Fe1 C7 Fe1 -134.02(9) . . . 2 ?
Fe2 Fe1 C7 Fe1 42.03(8) 2 . . 2 ?
Fe2 Fe1 C7 Fe1 -42.02(8) . . . 2 ?
Cu1 Fe1 C7 Fe1 134.00(9) 2 . . 2 ?
C2 Fe1 C7 Cu1 -99.46(12) . . . . ?
C1 Fe1 C7 Cu1 146.32(16) . . . . ?
C3 Fe1 C7 Cu1 10.24(19) . . . . ?
Fe2 Fe1 C7 Cu1 176.05(16) 2 . . . ?
Fe2 Fe1 C7 Cu1 92.000(19) . . . . ?
Cu1 Fe1 C7 Cu1 -91.98(18) 2 . . . ?
C2 Fe1 C7 Cu1 -7.49(17) . . . 2 ?
C1 Fe1 C7 Cu1 -121.70(19) . . . 2 ?
C3 Fe1 C7 Cu1 102.22(14) . . . 2 ?
Cu1 Fe1 C7 Cu1 91.98(18) . . . 2 ?
Fe2 Fe1 C7 Cu1 -91.97(2) 2 . . 2 ?
Fe2 Fe1 C7 Cu1 -176.02(17) . . . 2 ?
C2 Fe1 C7 Fe2 84.48(16) . . . 2 ?
C1 Fe1 C7 Fe2 -29.73(18) . . . 2 ?
C3 Fe1 C7 Fe2 -165.81(14) . . . 2 ?
Cu1 Fe1 C7 Fe2 -176.05(16) . . . 2 ?
Fe2 Fe1 C7 Fe2 -84.05(16) . . . 2 ?
Cu1 Fe1 C7 Fe2 91.97(2) 2 . . 2 ?
C2 Fe1 C7 Fe2 168.54(12) . . . . ?
C1 Fe1 C7 Fe2 54.32(16) . . . . ?
C3 Fe1 C7 Fe2 -81.76(19) . . . . ?
Cu1 Fe1 C7 Fe2 -92.00(2) . . . . ?
Fe2 Fe1 C7 Fe2 84.05(16) 2 . . . ?
Cu1 Fe1 C7 Fe2 176.02(17) 2 . . . ?
N10 Cu1 C7 Fe1 -124(6) . . . 2 ?
N1 Cu1 C7 Fe1 -83(3) . . . 2 ?
Fe1 Cu1 C7 Fe1 178.83(18) . . . 2 ?
Cu1 Cu1 C7 Fe1 -89.40(9) 2 . . 2 ?
Fe2 Cu1 C7 Fe1 89.21(9) . . . 2 ?
N10 Cu1 C7 Fe1 58(6) . . . . ?
N1 Cu1 C7 Fe1 98(3) . . . . ?
Fe1 Cu1 C7 Fe1 -178.83(18) 2 . . . ?
Cu1 Cu1 C7 Fe1 91.77(9) 2 . . . ?
Fe2 Cu1 C7 Fe1 -89.62(9) . . . . ?
N10 Cu1 C7 Cu1 -34(6) . . . 2 ?
N1 Cu1 C7 Cu1 6(3) . . . 2 ?
Fe1 Cu1 C7 Cu1 -91.77(9) . . . 2 ?
Fe1 Cu1 C7 Cu1 89.40(9) 2 . . 2 ?
Fe2 Cu1 C7 Cu1 178.608(18) . . . 2 ?
N10 Cu1 C7 Fe2 127(7) . . . 2 ?
N1 Cu1 C7 Fe2 167(3) . . . 2 ?
Fe1 Cu1 C7 Fe2 69.0(7) . . . 2 ?
Fe1 Cu1 C7 Fe2 -109.8(9) 2 . . 2 ?
Cu1 Cu1 C7 Fe2 160.8(8) 2 . . 2 ?
Fe2 Cu1 C7 Fe2 -20.6(8) . . . 2 ?
N10 Cu1 C7 Fe2 147(6) . . . . ?
N1 Cu1 C7 Fe2 -172(3) . . . . ?
Fe1 Cu1 C7 Fe2 89.62(9) . . . . ?
Fe1 Cu1 C7 Fe2 -89.21(9) 2 . . . ?
Cu1 Cu1 C7 Fe2 -178.608(18) 2 . . . ?
C6 Fe2 C7 Fe1 -173.31(12) . . . 2 ?
C5 Fe2 C7 Fe1 59.5(2) . . . 2 ?
C4 Fe2 C7 Fe1 -63.75(16) . . . 2 ?
Fe2 Fe2 C7 Fe1 89.73(8) 2 . . 2 ?
Fe1 Fe2 C7 Fe1 178.91(16) . . . 2 ?
Cu1 Fe2 C7 Fe1 -91.76(8) . . . 2 ?
C6 Fe2 C7 Fe1 7.78(17) . . . . ?
C5 Fe2 C7 Fe1 -119.45(17) . . . . ?
C4 Fe2 C7 Fe1 117.34(15) . . . . ?
Fe2 Fe2 C7 Fe1 -89.18(8) 2 . . . ?
Fe1 Fe2 C7 Fe1 -178.91(16) 2 . . . ?
Cu1 Fe2 C7 Fe1 89.33(8) . . . . ?
C6 Fe2 C7 Cu1 -81.55(13) . . . . ?
C5 Fe2 C7 Cu1 151.22(17) . . . . ?
C4 Fe2 C7 Cu1 28.01(13) . . . . ?
Fe2 Fe2 C7 Cu1 -178.504(19) 2 . . . ?
Fe1 Fe2 C7 Cu1 91.76(8) 2 . . . ?
Fe1 Fe2 C7 Cu1 -89.33(8) . . . . ?
C6 Fe2 C7 Cu1 117.7(8) . . . 2 ?
C5 Fe2 C7 Cu1 -9.5(9) . . . 2 ?
C4 Fe2 C7 Cu1 -132.8(8) . . . 2 ?
Fe2 Fe2 C7 Cu1 20.7(8) 2 . . 2 ?
Fe1 Fe2 C7 Cu1 -69.0(7) 2 . . 2 ?
Fe1 Fe2 C7 Cu1 109.9(9) . . . 2 ?
Cu1 Fe2 C7 Cu1 -160.8(8) . . . 2 ?
C6 Fe2 C7 Fe2 96.95(13) . . . 2 ?
C5 Fe2 C7 Fe2 -30.27(17) . . . 2 ?
C4 Fe2 C7 Fe2 -153.49(13) . . . 2 ?
Fe1 Fe2 C7 Fe2 -89.73(8) 2 . . 2 ?
Fe1 Fe2 C7 Fe2 89.18(8) . . . 2 ?
Cu1 Fe2 C7 Fe2 178.504(19) . . . 2 ?
N10 Cu1 N1 C12 -126(10) . . . . ?
C7 Cu1 N1 C12 127(2) . . . . ?
Fe1 Cu1 N1 C12 -145.6(15) . . . . ?
Fe1 Cu1 N1 C12 53(2) 2 . . . ?
Cu1 Cu1 N1 C12 132.0(16) 2 . . . ?
Fe2 Cu1 N1 C12 -44(3) . . . . ?
N10 Cu1 N1 C8 46(8) . . . . ?
C7 Cu1 N1 C8 -61(5) . . . . ?
Fe1 Cu1 N1 C8 26(2) . . . . ?
Fe1 Cu1 N1 C8 -134.5(15) 2 . . . ?
Cu1 Cu1 N1 C8 -56(2) 2 . . . ?
Fe2 Cu1 N1 C8 128.1(11) . . . . ?
C12 N1 C8 C9 -11(3) . . . . ?
Cu1 N1 C8 C9 176.3(9) . . . . ?
N1 C8 C9 C10 8.9(19) . . . . ?
C8 C9 C10 C11 -5.7(19) . . . . ?
C8 C9 C10 C10 -166.5(19) . . . 5_566 ?
C9 C10 C11 C12 5(2) . . . . ?
C10 C10 C11 C12 168.0(17) 5_566 . . . ?
C8 N1 C12 C11 11(3) . . . . ?
Cu1 N1 C12 C11 -177.4(14) . . . . ?
C10 C11 C12 N1 -8(2) . . . . ?
C7 Cu1 N10 C120 171(4) . . . . ?
N1 Cu1 N10 C120 59(8) . . . . ?
Fe1 Cu1 N10 C120 -139(2) . . . . ?
Fe1 Cu1 N10 C120 58(3) 2 . . . ?
Cu1 Cu1 N10 C120 141(2) 2 . . . ?
Fe2 Cu1 N10 C120 -49(4) . . . . ?
C7 Cu1 N10 C80 21(9) . . . . ?
N1 Cu1 N10 C80 -91(10) . . . . ?
Fe1 Cu1 N10 C80 71(3) . . . . ?
Fe1 Cu1 N10 C80 -92(3) 2 . . . ?
Cu1 Cu1 N10 C80 -8(4) 2 . . . ?
Fe2 Cu1 N10 C80 161.1(17) . . . . ?
C120 N10 C80 C90 19(4) . . . . ?
Cu1 N10 C80 C90 170.7(14) . . . . ?
N10 C80 C90 C100 -15(3) . . . . ?
C80 C90 C100 C100 163(2) . . . 5_566 ?
C80 C90 C100 C110 9(3) . . . . ?
C100 C100 C110 C120 -163(2) 5_566 . . . ?
C90 C100 C110 C120 -8(3) . . . . ?
C80 N10 C120 C110 -18(4) . . . . ?
Cu1 N10 C120 C110 -169(2) . . . . ?
C100 C110 C120 N10 14(4) . . . . ?
